data_7159413
loop_
_publ_author_name
'Vaskevych, Alla I.'
'Savinchuk, Nataliia O.'
'Vaskevych, Ruslan I.'
'Shishkina, Svitlana V.'
'Vovk, Mykhailo V.'

_publ_section_title
;
 Pd-catalyzed oxidative amination of 2-alkenylquinazolin-4(3H)-ones:
 synthesis of methylene and vinyl derivatives of
 pyrrolo(pyrido)[2,1-b]quinazolinones
;
_journal_issue 28
_journal_name_full 'Organic &amp; Biomolecular Chemistry'
_journal_page_first 5866
_journal_page_last 5872
_journal_paper_doi 10.1039/D3OB00834G
_journal_volume 21
_journal_year 2023
_chemical_formula_moiety 'C14 H13 Cl N2 O'
_chemical_formula_sum 'C14 H13 Cl N2 O'
_chemical_formula_weight 260.71
_space_group_crystal_system orthorhombic
_space_group_IT_number 61
_space_group_name_Hall '-P 2ac 2ab'
_space_group_name_H-M_alt 'P b c a'
_atom_sites_solution_hydrogens geom
_atom_sites_solution_primary dual
_audit_creation_date 2022-08-19
_audit_creation_method
;
Olex2 1.5
(compiled 2022.04.07 svn.rca3783a0 for OlexSys, GUI svn.r6498)
;
_audit_update_record
;
2022-11-16 deposited with the CCDC.	2023-06-27 downloaded from the CCDC.
;
_cell_angle_alpha 90
_cell_angle_beta 90
_cell_angle_gamma 90
_cell_formula_units_Z 8
_cell_length_a 6.7519(6)
_cell_length_b 15.0413(13)
_cell_length_c 24.732(2)
_cell_measurement_reflns_used 7965
_cell_measurement_temperature 296.15
_cell_measurement_theta_max 26.26
_cell_measurement_theta_min 2.71
_cell_volume 2511.7(4)
_computing_molecular_graphics 'Olex2 1.5 (Dolomanov et al., 2009)'
_computing_publication_material 'Olex2 1.5 (Dolomanov et al., 2009)'
_computing_structure_refinement 'SHELXL 2016/6 (Sheldrick, 2015)'
_computing_structure_solution 'SHELXT 2014/5 (Sheldrick, 2014)'
_diffrn_ambient_temperature 296.15
_diffrn_measured_fraction_theta_full 1.000
_diffrn_measured_fraction_theta_max 1.000
_diffrn_measurement_device_type 'Bruker APEX-II CCD'
_diffrn_measurement_method '\f and \w scans'
_diffrn_radiation_type MoK\a
_diffrn_radiation_wavelength 0.71073
_diffrn_reflns_av_R_equivalents 0.0394
_diffrn_reflns_av_unetI/netI 0.0175
_diffrn_reflns_Laue_measured_fraction_full 1.000
_diffrn_reflns_Laue_measured_fraction_max 1.000
_diffrn_reflns_limit_h_max 8
_diffrn_reflns_limit_h_min -8
_diffrn_reflns_limit_k_max 17
_diffrn_reflns_limit_k_min -17
_diffrn_reflns_limit_l_max 29
_diffrn_reflns_limit_l_min -29
_diffrn_reflns_number 29777
_diffrn_reflns_point_group_measured_fraction_full 1.000
_diffrn_reflns_point_group_measured_fraction_max 1.000
_diffrn_reflns_theta_full 24.998
_diffrn_reflns_theta_max 24.998
_diffrn_reflns_theta_min 2.708
_diffrn_source_current 30.0
_diffrn_source_power 1.2
_diffrn_source_voltage 40.0
_diffrn_standards_number 0
_exptl_absorpt_coefficient_mu 0.293
_exptl_absorpt_correction_type none
_exptl_crystal_colour red
_exptl_crystal_colour_primary red
_exptl_crystal_density_diffrn 1.379
_exptl_crystal_description block
_exptl_crystal_F_000 1088
_exptl_crystal_size_max 0.22
_exptl_crystal_size_mid 0.15
_exptl_crystal_size_min 0.14
_refine_diff_density_max 0.221
_refine_diff_density_min -0.253
_refine_diff_density_rms 0.062
_refine_ls_extinction_method none
_refine_ls_goodness_of_fit_ref 1.087
_refine_ls_hydrogen_treatment constr
_refine_ls_matrix_type full
_refine_ls_number_parameters 165
_refine_ls_number_reflns 2194
_refine_ls_number_restraints 0
_refine_ls_restrained_S_all 1.087
_refine_ls_R_factor_all 0.0622
_refine_ls_R_factor_gt 0.0466
_refine_ls_shift/su_max 0.000
_refine_ls_shift/su_mean 0.000
_refine_ls_structure_factor_coef Fsqd
_refine_ls_weighting_details 'w=1/[\s^2^(Fo^2^)+(0.0434P)^2^+1.5819P] where P=(Fo^2^+2Fc^2^)/3'
_refine_ls_weighting_scheme calc
_refine_ls_wR_factor_gt 0.1050
_refine_ls_wR_factor_ref 0.1169
_reflns_Friedel_coverage 0.000
_reflns_number_gt 1741
_reflns_number_total 2194
_reflns_threshold_expression 'I > 2\s(I)'
_cod_data_source_file d3ob00834g2.cif
_cod_data_source_block 11e
_cod_depositor_comments 'Adding full bibliography for 7159413.cif.'
_cod_original_cell_volume 2511.8(4)
_cod_database_code 7159413
_shelx_shelxl_version_number 2016/6
_shelx_space_group_comment
;
The symmetry employed for this shelxl refinement is uniquely defined
by the following loop, which should always be used as a source of
symmetry information in preference to the above space-group names.
They are only intended as comments.
;
_shelx_estimated_absorpt_t_max 0.960
_shelx_estimated_absorpt_t_min 0.938
_olex2_refinement_description
;
1. Fixed Uiso
 At 1.2 times of:
  All C(H) groups, All C(H,H) groups
2.a Ternary CH refined with riding coordinates:
 C8(H8)
2.b Secondary CH2 refined with riding coordinates:
 C9(H9A,H9B), C10(H10A,H10B), C11(H11A,H11B)
2.c Aromatic/amide H refined with riding coordinates:
 C2(H2), C4(H4), C5(H5), C13(H13)
2.d X=CH2 refined with riding coordinates:
 C14(H14A,H14B)
;
_olex2_submission_special_instructions 'No special instructions were received'

loop_
_space_group_symop_operation_xyz
'x, y, z'
'-x+1/2, -y, z+1/2'
'-x, y+1/2, -z+1/2'
'x+1/2, -y+1/2, -z'
'-x, -y, -z'
'x-1/2, y, -z-1/2'
'x, -y-1/2, z-1/2'
'-x-1/2, y-1/2, z'

loop_
_atom_site_label
_atom_site_type_symbol
_atom_site_fract_x
_atom_site_fract_y
_atom_site_fract_z
_atom_site_U_iso_or_equiv
_atom_site_adp_type
_atom_site_occupancy
_atom_site_site_symmetry_order
_atom_site_calc_flag
_atom_site_refinement_flags_posn
_atom_site_refinement_flags_adp
_atom_site_refinement_flags_occupancy
_atom_site_disorder_assembly
_atom_site_disorder_group
Cl1 Cl -0.02583(11) 0.53275(5) 0.68575(3) 0.0822(4) Uani 1 1 d . . . . .
O1 O 0.7399(3) 0.39811(12) 0.53270(7) 0.0686(6) Uani 1 1 d . . . . .
N1 N 0.5975(3) 0.34287(12) 0.68913(7) 0.0468(5) Uani 1 1 d . . . . .
N2 N 0.7930(3) 0.32037(12) 0.61088(7) 0.0463(5) Uani 1 1 d . . . . .
C1 C 0.4768(3) 0.39942(13) 0.65953(8) 0.0405(5) Uani 1 1 d . . . . .
C2 C 0.3086(3) 0.43589(15) 0.68478(9) 0.0465(6) Uani 1 1 d . . . . .
H2 H 0.283518 0.425076 0.721163 0.056 Uiso 1 1 calc R U . . .
C3 C 0.1829(3) 0.48735(15) 0.65502(10) 0.0504(6) Uani 1 1 d . . . . .
C4 C 0.2145(4) 0.50536(16) 0.60047(10) 0.0554(6) Uani 1 1 d . . . . .
H4 H 0.124242 0.539262 0.580934 0.067 Uiso 1 1 calc R U . . .
C5 C 0.3809(4) 0.47220(14) 0.57619(9) 0.0526(6) Uani 1 1 d . . . . .
H5 H 0.405688 0.484850 0.540012 0.063 Uiso 1 1 calc R U . . .
C6 C 0.5138(3) 0.41946(14) 0.60530(8) 0.0431(5) Uani 1 1 d . . . . .
C7 C 0.6877(3) 0.38141(15) 0.57904(9) 0.0486(6) Uani 1 1 d . . . . .
C8 C 0.9501(3) 0.26967(16) 0.58195(10) 0.0555(6) Uani 1 1 d . . . . .
H8 H 1.017944 0.310776 0.557408 0.067 Uiso 1 1 calc R U . . .
C9 C 1.1030(4) 0.23261(18) 0.62099(12) 0.0708(8) Uani 1 1 d . . . . .
H9A H 1.193030 0.193721 0.601622 0.085 Uiso 1 1 calc R U . . .
H9B H 1.179759 0.281083 0.636167 0.085 Uiso 1 1 calc R U . . .
C10 C 1.0041(4) 0.18116(18) 0.66628(11) 0.0666(8) Uani 1 1 d . . . . .
H10A H 0.926423 0.132732 0.651415 0.080 Uiso 1 1 calc R U . . .
H10B H 1.103688 0.156204 0.690132 0.080 Uiso 1 1 calc R U . . .
C11 C 0.8717(4) 0.24374(18) 0.69744(10) 0.0639(7) Uani 1 1 d . . . . .
H11A H 0.785825 0.208522 0.720471 0.077 Uiso 1 1 calc R U . . .
H11B H 0.954250 0.279834 0.720853 0.077 Uiso 1 1 calc R U . . .
C12 C 0.7447(3) 0.30464(15) 0.66430(8) 0.0456(5) Uani 1 1 d . . . . .
C13 C 0.8613(4) 0.19628(18) 0.54839(10) 0.0629(7) Uani 1 1 d . . . . .
H13 H 0.946601 0.168464 0.524193 0.075 Uiso 1 1 calc R U . . .
C14 C 0.6820(5) 0.1673(2) 0.54904(11) 0.0757(9) Uani 1 1 d . . . . .
H14A H 0.589684 0.192409 0.572391 0.091 Uiso 1 1 calc R U . . .
H14B H 0.644691 0.121124 0.526165 0.091 Uiso 1 1 calc R U . . .

loop_
_atom_site_aniso_label
_atom_site_aniso_U_11
_atom_site_aniso_U_22
_atom_site_aniso_U_33
_atom_site_aniso_U_23
_atom_site_aniso_U_13
_atom_site_aniso_U_12
Cl1 0.0692(5) 0.0825(6) 0.0949(6) 0.0050(4) 0.0206(4) 0.0254(4)
O1 0.0790(12) 0.0752(12) 0.0518(10) 0.0093(9) 0.0218(9) 0.0044(10)
N1 0.0513(11) 0.0505(11) 0.0386(10) -0.0007(8) -0.0008(9) 0.0025(9)
N2 0.0453(10) 0.0458(10) 0.0478(10) -0.0046(8) 0.0039(8) -0.0011(8)
C1 0.0459(12) 0.0376(11) 0.0381(11) -0.0023(9) -0.0009(9) -0.0046(9)
C2 0.0537(13) 0.0456(12) 0.0404(11) 0.0001(10) 0.0057(10) -0.0036(10)
C3 0.0483(13) 0.0421(12) 0.0608(14) -0.0027(11) 0.0029(11) 0.0016(10)
C4 0.0591(15) 0.0472(13) 0.0600(15) 0.0073(11) -0.0068(12) 0.0063(12)
C5 0.0673(16) 0.0478(13) 0.0428(12) 0.0068(10) 0.0006(11) 0.0009(12)
C6 0.0486(12) 0.0395(11) 0.0412(12) -0.0002(9) 0.0009(10) -0.0051(10)
C7 0.0530(13) 0.0477(13) 0.0452(12) -0.0019(11) 0.0057(11) -0.0068(11)
C8 0.0482(13) 0.0528(14) 0.0653(15) -0.0056(12) 0.0165(12) -0.0025(11)
C9 0.0431(13) 0.0643(17) 0.105(2) -0.0260(16) -0.0017(14) 0.0018(12)
C10 0.0654(16) 0.0661(17) 0.0683(17) -0.0130(14) -0.0150(14) 0.0162(14)
C11 0.0642(16) 0.0671(16) 0.0605(15) -0.0068(13) -0.0150(13) 0.0163(14)
C12 0.0467(12) 0.0480(13) 0.0420(11) -0.0061(10) -0.0056(10) -0.0034(10)
C13 0.0735(17) 0.0623(16) 0.0530(14) -0.0101(12) 0.0128(13) 0.0001(14)
C14 0.089(2) 0.0754(19) 0.0624(17) -0.0145(14) 0.0036(15) -0.0218(17)

loop_
_atom_type_symbol
_atom_type_description
_atom_type_scat_dispersion_real
_atom_type_scat_dispersion_imag
_atom_type_scat_source
C C 0.0033 0.0016 'International Tables Vol C Tables 4.2.6.8 and 6.1.1.4'
H H 0.0000 0.0000 'International Tables Vol C Tables 4.2.6.8 and 6.1.1.4'
Cl Cl 0.1484 0.1585 'International Tables Vol C Tables 4.2.6.8 and 6.1.1.4'
N N 0.0061 0.0033 'International Tables Vol C Tables 4.2.6.8 and 6.1.1.4'
O O 0.0106 0.0060 'International Tables Vol C Tables 4.2.6.8 and 6.1.1.4'

loop_
_geom_angle_atom_site_label_1
_geom_angle_atom_site_label_2
_geom_angle_atom_site_label_3
_geom_angle
_geom_angle_site_symmetry_1
_geom_angle_site_symmetry_3
_geom_angle_publ_flag
C12 N1 C1 118.06(18) . . ?
C7 N2 C8 115.23(18) . . ?
C12 N2 C7 121.95(18) . . ?
C12 N2 C8 122.69(19) . . ?
N1 C1 C2 118.62(18) . . ?
N1 C1 C6 122.26(19) . . ?
C6 C1 C2 119.1(2) . . ?
C1 C2 H2 120.5 . . ?
C3 C2 C1 118.9(2) . . ?
C3 C2 H2 120.5 . . ?
C2 C3 Cl1 119.38(18) . . ?
C2 C3 C4 122.5(2) . . ?
C4 C3 Cl1 118.08(18) . . ?
C3 C4 H4 120.7 . . ?
C5 C4 C3 118.7(2) . . ?
C5 C4 H4 120.7 . . ?
C4 C5 H5 119.7 . . ?
C4 C5 C6 120.5(2) . . ?
C6 C5 H5 119.7 . . ?
C1 C6 C5 120.1(2) . . ?
C1 C6 C7 119.1(2) . . ?
C5 C6 C7 120.69(19) . . ?
O1 C7 N2 120.9(2) . . ?
O1 C7 C6 124.6(2) . . ?
N2 C7 C6 114.51(18) . . ?
N2 C8 H8 107.9 . . ?
N2 C8 C9 111.5(2) . . ?
N2 C8 C13 110.90(19) . . ?
C9 C8 H8 107.9 . . ?
C13 C8 H8 107.9 . . ?
C13 C8 C9 110.6(2) . . ?
C8 C9 H9A 109.5 . . ?
C8 C9 H9B 109.5 . . ?
H9A C9 H9B 108.0 . . ?
C10 C9 C8 110.9(2) . . ?
C10 C9 H9A 109.5 . . ?
C10 C9 H9B 109.5 . . ?
C9 C10 H10A 110.0 . . ?
C9 C10 H10B 110.0 . . ?
H10A C10 H10B 108.3 . . ?
C11 C10 C9 108.6(2) . . ?
C11 C10 H10A 110.0 . . ?
C11 C10 H10B 110.0 . . ?
C10 C11 H11A 108.3 . . ?
C10 C11 H11B 108.3 . . ?
H11A C11 H11B 107.4 . . ?
C12 C11 C10 116.1(2) . . ?
C12 C11 H11A 108.3 . . ?
C12 C11 H11B 108.3 . . ?
N1 C12 N2 123.8(2) . . ?
N1 C12 C11 116.6(2) . . ?
N2 C12 C11 119.5(2) . . ?
C8 C13 H13 116.0 . . ?
C14 C13 C8 128.1(2) . . ?
C14 C13 H13 116.0 . . ?
C13 C14 H14A 120.0 . . ?
C13 C14 H14B 120.0 . . ?
H14A C14 H14B 120.0 . . ?

loop_
_geom_bond_atom_site_label_1
_geom_bond_atom_site_label_2
_geom_bond_distance
_geom_bond_site_symmetry_2
_geom_bond_publ_flag
Cl1 C3 1.741(2) . ?
O1 C7 1.225(3) . ?
N1 C1 1.387(3) . ?
N1 C12 1.302(3) . ?
N2 C7 1.403(3) . ?
N2 C8 1.489(3) . ?
N2 C12 1.381(3) . ?
C1 C2 1.407(3) . ?
C1 C6 1.397(3) . ?
C2 H2 0.9300 . ?
C2 C3 1.364(3) . ?
C3 C4 1.392(3) . ?
C4 H4 0.9300 . ?
C4 C5 1.368(3) . ?
C5 H5 0.9300 . ?
C5 C6 1.398(3) . ?
C6 C7 1.459(3) . ?
C8 H8 0.9800 . ?
C8 C9 1.520(4) . ?
C8 C13 1.506(3) . ?
C9 H9A 0.9700 . ?
C9 H9B 0.9700 . ?
C9 C10 1.516(4) . ?
C10 H10A 0.9700 . ?
C10 H10B 0.9700 . ?
C10 C11 1.510(3) . ?
C11 H11A 0.9700 . ?
C11 H11B 0.9700 . ?
C11 C12 1.499(3) . ?
C13 H13 0.9300 . ?
C13 C14 1.287(4) . ?
C14 H14A 0.9300 . ?
C14 H14B 0.9300 . ?

loop_
_geom_torsion_atom_site_label_1
_geom_torsion_atom_site_label_2
_geom_torsion_atom_site_label_3
_geom_torsion_atom_site_label_4
_geom_torsion
_geom_torsion_site_symmetry_1
_geom_torsion_site_symmetry_2
_geom_torsion_site_symmetry_3
_geom_torsion_site_symmetry_4
_geom_torsion_publ_flag
Cl1 C3 C4 C5 178.18(18) . . . . ?
N1 C1 C2 C3 -176.2(2) . . . . ?
N1 C1 C6 C5 175.83(19) . . . . ?
N1 C1 C6 C7 -1.5(3) . . . . ?
N2 C8 C9 C10 51.7(3) . . . . ?
N2 C8 C13 C14 -11.1(4) . . . . ?
C1 N1 C12 N2 3.1(3) . . . . ?
C1 N1 C12 C11 -179.8(2) . . . . ?
C1 C2 C3 Cl1 179.93(16) . . . . ?
C1 C2 C3 C4 0.0(3) . . . . ?
C1 C6 C7 O1 -176.0(2) . . . . ?
C1 C6 C7 N2 5.6(3) . . . . ?
C2 C1 C6 C5 -2.5(3) . . . . ?
C2 C1 C6 C7 -179.76(19) . . . . ?
C2 C3 C4 C5 -1.9(4) . . . . ?
C3 C4 C5 C6 1.6(3) . . . . ?
C4 C5 C6 C1 0.6(3) . . . . ?
C4 C5 C6 C7 177.8(2) . . . . ?
C5 C6 C7 O1 6.7(3) . . . . ?
C5 C6 C7 N2 -171.69(19) . . . . ?
C6 C1 C2 C3 2.2(3) . . . . ?
C7 N2 C8 C9 158.82(19) . . . . ?
C7 N2 C8 C13 -77.5(2) . . . . ?
C7 N2 C12 N1 1.5(3) . . . . ?
C7 N2 C12 C11 -175.5(2) . . . . ?
C8 N2 C7 O1 -8.3(3) . . . . ?
C8 N2 C7 C6 170.20(18) . . . . ?
C8 N2 C12 N1 -174.1(2) . . . . ?
C8 N2 C12 C11 8.9(3) . . . . ?
C8 C9 C10 C11 -61.6(3) . . . . ?
C9 C8 C13 C14 113.2(3) . . . . ?
C9 C10 C11 C12 44.7(3) . . . . ?
C10 C11 C12 N1 163.8(2) . . . . ?
C10 C11 C12 N2 -19.0(3) . . . . ?
C12 N1 C1 C2 175.26(19) . . . . ?
C12 N1 C1 C6 -3.1(3) . . . . ?
C12 N2 C7 O1 175.8(2) . . . . ?
C12 N2 C7 C6 -5.7(3) . . . . ?
C12 N2 C8 C9 -25.3(3) . . . . ?
C12 N2 C8 C13 98.4(2) . . . . ?
C13 C8 C9 C10 -72.1(3) . . . . ?
